data_7022308
loop_
_publ_author_name
'Basu Baul, Tushar S.'
'Kundu, Sajal'
'Mitra, Sivaprasad'
'H\"opfl, Herbert'
'Tiekink, Edward R. T.'
'Linden, Anthony'

_publ_section_title
;
 The influence of counter ion and ligand methyl substitution on the
 solid-state structures and photophysical properties of mercury(II)
 complexes with (E)-N-(pyridin-2-ylmethylidene)arylamines.
;
_journal_issue 5
_journal_name_full 'Dalton transactions (Cambridge, England : 2003)'
_journal_page_first 1905
_journal_page_last 1920
_journal_paper_doi 10.1039/c2dt32283h
_journal_volume 42
_journal_year 2013
_chemical_formula_moiety 'C13 H12 Cl2 Hg N2'
_chemical_formula_sum 'C13 H12 Cl2 Hg N2'
_chemical_formula_weight 467.73
_chemical_name_systematic
;
?
;
_space_group_IT_number 2
_symmetry_cell_setting triclinic
_symmetry_space_group_name_Hall '-P 1'
_symmetry_space_group_name_H-M 'P -1'
_atom_sites_solution_hydrogens geom
_atom_sites_solution_primary direct
_atom_sites_solution_secondary difmap
_audit_creation_method SHELXL-97
_cell_angle_alpha 78.370(2)
_cell_angle_beta 83.453(2)
_cell_angle_gamma 78.383(2)
_cell_formula_units_Z 8
_cell_length_a 12.0247(16)
_cell_length_b 14.3877(19)
_cell_length_c 17.542(2)
_cell_measurement_reflns_used 3040
_cell_measurement_temperature 293(2)
_cell_measurement_theta_max 21.88
_cell_measurement_theta_min 2.18
_cell_volume 2903.2(6)
_computing_cell_refinement 'Bruker SAINT'
_computing_data_collection 'Bruker SMART'
_computing_data_reduction 'Bruker SAINT'
_computing_molecular_graphics 'Bruker SHELXTL'
_computing_publication_material 'Bruker SHELXTL'
_computing_structure_refinement 'SHELXL-97 (Sheldrick, 1997)'
_computing_structure_solution 'SHELXS-97 (Sheldrick, 1990)'
_diffrn_ambient_temperature 293(2)
_diffrn_measured_fraction_theta_full 0.998
_diffrn_measured_fraction_theta_max 0.998
_diffrn_measurement_device_type 'CCD area detector'
_diffrn_measurement_method 'phi and omega scans'
_diffrn_radiation_monochromator graphite
_diffrn_radiation_source 'fine-focus sealed tube'
_diffrn_radiation_type MoK\a
_diffrn_radiation_wavelength 0.71073
_diffrn_reflns_av_R_equivalents 0.0570
_diffrn_reflns_av_sigmaI/netI 0.0792
_diffrn_reflns_limit_h_max 14
_diffrn_reflns_limit_h_min -14
_diffrn_reflns_limit_k_max 17
_diffrn_reflns_limit_k_min -17
_diffrn_reflns_limit_l_max 20
_diffrn_reflns_limit_l_min -20
_diffrn_reflns_number 28274
_diffrn_reflns_theta_full 25.00
_diffrn_reflns_theta_max 25.00
_diffrn_reflns_theta_min 1.19
_exptl_absorpt_coefficient_mu 10.954
_exptl_absorpt_correction_T_max 0.29
_exptl_absorpt_correction_T_min 0.20
_exptl_absorpt_correction_type multi-scan
_exptl_absorpt_process_details SADABS
_exptl_crystal_colour yellow
_exptl_crystal_density_diffrn 2.140
_exptl_crystal_density_method 'not measured'
_exptl_crystal_description 'rhombohedral prism'
_exptl_crystal_F_000 1744
_exptl_crystal_size_max 0.22
_exptl_crystal_size_mid 0.21
_exptl_crystal_size_min 0.15
_refine_diff_density_max 1.192
_refine_diff_density_min -0.808
_refine_diff_density_rms 0.112
_refine_ls_extinction_method none
_refine_ls_goodness_of_fit_ref 0.987
_refine_ls_hydrogen_treatment constr
_refine_ls_matrix_type full
_refine_ls_number_parameters 653
_refine_ls_number_reflns 10210
_refine_ls_number_restraints 0
_refine_ls_restrained_S_all 0.987
_refine_ls_R_factor_all 0.0973
_refine_ls_R_factor_gt 0.0382
_refine_ls_shift/su_max 0.001
_refine_ls_shift/su_mean 0.000
_refine_ls_structure_factor_coef Fsqd
_refine_ls_weighting_details 'calc w=1/[\s^2^(Fo^2^)+(0.0046P)^2^+0.0000P] where P=(Fo^2^+2Fc^2^)/3'
_refine_ls_weighting_scheme calc
_refine_ls_wR_factor_gt 0.0523
_refine_ls_wR_factor_ref 0.0567
_reflns_number_gt 5153
_reflns_number_total 10210
_reflns_threshold_expression I>2\s(I)
_cod_data_source_file c2dt32283h.txt
_cod_data_source_block 4b
_cod_depositor_comments
;
The following automatic conversions were performed:

'_symmetry_cell_setting' value 'Triclinic' changed to 'triclinic'
according to /home/saulius/struct/CIF-dictionaries/cif_core.dic
dictionary named 'cif_core.dic' version 2.4.2 from 2011-04-26.

Automatic conversion script
Id: cif_fix_values 1891 2012-01-12 08:04:46Z andrius 
;
_cod_original_cell_volume 2903.2(7)
_cod_database_code 7022308

loop_
_symmetry_equiv_pos_as_xyz
'x, y, z'
'-x, -y, -z'

loop_
_atom_site_label
_atom_site_type_symbol
_atom_site_fract_x
_atom_site_fract_y
_atom_site_fract_z
_atom_site_U_iso_or_equiv
_atom_site_adp_type
_atom_site_occupancy
_atom_site_symmetry_multiplicity
_atom_site_calc_flag
_atom_site_refinement_flags
Hg1 Hg 0.99207(3) 0.77077(2) 0.69117(2) 0.05946(13) Uani 1 1 d .
Cl1 Cl 0.94330(16) 0.83672(15) 0.55910(12) 0.0634(7) Uani 1 1 d .
Cl2 Cl 1.11175(16) 0.62425(15) 0.74439(13) 0.0680(7) Uani 1 1 d .
N1 N 0.8752(6) 0.8576(4) 0.7806(4) 0.0501(19) Uani 1 1 d .
N2 N 1.1010(5) 0.8716(4) 0.7425(4) 0.0413(17) Uani 1 1 d .
C1 C 0.9257(7) 0.9096(5) 0.8174(5) 0.049(2) Uani 1 1 d .
C2 C 0.8638(7) 0.9574(6) 0.8739(5) 0.057(3) Uani 1 1 d .
H2 H 0.9002 0.9910 0.9005 0.069 Uiso 1 1 calc R
C3 C 0.7484(8) 0.9563(6) 0.8919(5) 0.070(3) Uani 1 1 d .
H3 H 0.7069 0.9894 0.9294 0.084 Uiso 1 1 calc R
C4 C 0.6989(7) 0.9060(6) 0.8534(5) 0.067(3) Uani 1 1 d .
H4 H 0.6218 0.9039 0.8639 0.080 Uiso 1 1 calc R
C5 C 0.7636(8) 0.8566(6) 0.7973(5) 0.062(3) Uani 1 1 d .
H5 H 0.7282 0.8222 0.7709 0.075 Uiso 1 1 calc R
C6 C 1.0467(7) 0.9102(5) 0.7991(5) 0.052(2) Uani 1 1 d .
H6 H 1.0850 0.9387 0.8286 0.062 Uiso 1 1 calc R
C7 C 1.2203(8) 0.8649(6) 0.7302(6) 0.049(2) Uani 1 1 d .
C8 C 1.2854(8) 0.8359(6) 0.7937(6) 0.073(3) Uani 1 1 d .
H8 H 1.2506 0.8262 0.8441 0.088 Uiso 1 1 calc R
C9 C 1.4047(10) 0.8210(7) 0.7816(8) 0.100(4) Uani 1 1 d .
H9 H 1.4495 0.8049 0.8238 0.120 Uiso 1 1 calc R
C10 C 1.4539(10) 0.8306(7) 0.7068(9) 0.091(4) Uani 1 1 d .
H10 H 1.5329 0.8181 0.6987 0.110 Uiso 1 1 calc R
C11 C 1.3903(11) 0.8580(8) 0.6440(7) 0.097(4) Uani 1 1 d .
H11 H 1.4261 0.8640 0.5938 0.116 Uiso 1 1 calc R
C12 C 1.2729(10) 0.8770(6) 0.6545(6) 0.069(3) Uani 1 1 d .
C13 C 1.2028(8) 0.9127(8) 0.5860(5) 0.121(4) Uani 1 1 d .
H13A H 1.1618 0.8640 0.5805 0.181 Uiso 1 1 calc R
H13B H 1.2516 0.9270 0.5397 0.181 Uiso 1 1 calc R
H13C H 1.1498 0.9701 0.5940 0.181 Uiso 1 1 calc R
Hg21 Hg 0.74904(3) 0.72810(3) 0.56069(2) 0.05997(12) Uani 1 1 d .
Cl21 Cl 0.78628(16) 0.66367(15) 0.69511(12) 0.0630(7) Uani 1 1 d .
Cl22 Cl 0.63557(15) 0.87361(14) 0.49831(12) 0.0604(6) Uani 1 1 d .
N21 N 0.8741(6) 0.6437(5) 0.4753(4) 0.058(2) Uani 1 1 d .
N22 N 0.6474(6) 0.6300(4) 0.4988(4) 0.0498(19) Uani 1 1 d .
C21 C 0.8306(8) 0.6003(6) 0.4297(5) 0.058(3) Uani 1 1 d .
C22 C 0.8965(9) 0.5513(6) 0.3740(5) 0.081(3) Uani 1 1 d .
H22 H 0.8620 0.5224 0.3425 0.097 Uiso 1 1 calc R
C23 C 1.0102(10) 0.5462(7) 0.3662(6) 0.089(4) Uani 1 1 d .
H23 H 1.0552 0.5145 0.3290 0.107 Uiso 1 1 calc R
C24 C 1.0569(8) 0.5877(7) 0.4130(6) 0.086(3) Uani 1 1 d .
H24 H 1.1354 0.5833 0.4100 0.104 Uiso 1 1 calc R
C25 C 0.9864(8) 0.6381(6) 0.4669(5) 0.068(3) Uani 1 1 d .
H25 H 1.0197 0.6687 0.4977 0.081 Uiso 1 1 calc R
C26 C 0.7090(9) 0.6012(5) 0.4409(5) 0.065(3) Uani 1 1 d .
H26 H 0.6746 0.5798 0.4044 0.078 Uiso 1 1 calc R
C27 C 0.5280(10) 0.6358(6) 0.5077(6) 0.066(3) Uani 1 1 d .
C28 C 0.4605(10) 0.6711(6) 0.4428(6) 0.083(3) Uani 1 1 d .
H28 H 0.4933 0.6869 0.3924 0.100 Uiso 1 1 calc R
C29 C 0.3399(12) 0.6810(8) 0.4586(10) 0.125(5) Uani 1 1 d .
H29 H 0.2939 0.7052 0.4173 0.150 Uiso 1 1 calc R
C30 C 0.2886(14) 0.6563(12) 0.5328(12) 0.142(7) Uani 1 1 d .
H30 H 0.2099 0.6629 0.5415 0.170 Uiso 1 1 calc R
C31 C 0.3552(12) 0.6233(9) 0.5903(9) 0.116(5) Uani 1 1 d .
H31 H 0.3209 0.6076 0.6403 0.140 Uiso 1 1 calc R
C32 C 0.4743(10) 0.6099(7) 0.5815(6) 0.073(3) Uani 1 1 d .
C33 C 0.5427(8) 0.5654(8) 0.6516(6) 0.123(4) Uani 1 1 d .
H33A H 0.6224 0.5612 0.6359 0.184 Uiso 1 1 calc R
H33B H 0.5270 0.5020 0.6724 0.184 Uiso 1 1 calc R
H33C H 0.5220 0.6050 0.6908 0.184 Uiso 1 1 calc R
Hg41 Hg 0.53509(3) 0.77447(3) 0.18645(2) 0.06002(12) Uani 1 1 d .
Cl41 Cl 0.48105(17) 0.84986(16) 0.05672(12) 0.0714(7) Uani 1 1 d .
Cl42 Cl 0.64342(16) 0.62106(15) 0.23483(13) 0.0710(7) Uani 1 1 d .
N41 N 0.4157(6) 0.8674(4) 0.2695(4) 0.0516(19) Uani 1 1 d .
N42 N 0.6484(5) 0.8666(4) 0.2462(4) 0.0471(19) Uani 1 1 d .
C41 C 0.4632(7) 0.9180(6) 0.3095(5) 0.044(2) Uani 1 1 d .
C42 C 0.3996(7) 0.9702(6) 0.3629(5) 0.062(3) Uani 1 1 d .
H42 H 0.4348 1.0026 0.3912 0.074 Uiso 1 1 calc R
C43 C 0.2836(7) 0.9736(5) 0.3736(5) 0.056(2) Uani 1 1 d .
H43 H 0.2401 1.0087 0.4092 0.067 Uiso 1 1 calc R
C44 C 0.2318(7) 0.9246(6) 0.3315(5) 0.066(3) Uani 1 1 d .
H44 H 0.1535 0.9265 0.3368 0.079 Uiso 1 1 calc R
C45 C 0.3034(7) 0.8727(6) 0.2810(5) 0.057(3) Uani 1 1 d .
H45 H 0.2703 0.8388 0.2527 0.068 Uiso 1 1 calc R
C46 C 0.5872(7) 0.9132(5) 0.2959(5) 0.054(2) Uani 1 1 d .
H46 H 0.6224 0.9452 0.3245 0.064 Uiso 1 1 calc R
C47 C 0.7705(7) 0.8567(6) 0.2418(6) 0.054(2) Uani 1 1 d .
C48 C 0.8263(8) 0.8447(6) 0.3091(6) 0.071(3) Uani 1 1 d .
H48 H 0.7844 0.8478 0.3568 0.085 Uiso 1 1 calc R
C49 C 0.9433(8) 0.8282(6) 0.3054(7) 0.083(3) Uani 1 1 d .
H49 H 0.9812 0.8193 0.3505 0.100 Uiso 1 1 calc R
C50 C 1.0041(9) 0.8252(7) 0.2334(9) 0.096(4) Uani 1 1 d .
H50 H 1.0833 0.8147 0.2302 0.116 Uiso 1 1 calc R
C51 C 0.9495(10) 0.8373(8) 0.1684(7) 0.093(4) Uani 1 1 d .
H51 H 0.9918 0.8338 0.1209 0.112 Uiso 1 1 calc R
C52 C 0.8320(9) 0.8546(6) 0.1704(6) 0.063(3) Uani 1 1 d .
C53 C 0.7752(7) 0.8745(7) 0.0962(5) 0.099(3) Uani 1 1 d .
H53A H 0.7341 0.8240 0.0958 0.148 Uiso 1 1 calc R
H53B H 0.8316 0.8773 0.0529 0.148 Uiso 1 1 calc R
H53C H 0.7233 0.9351 0.0923 0.148 Uiso 1 1 calc R
Hg61 Hg 0.28285(3) 0.73533(3) 0.05784(2) 0.06337(12) Uani 1 1 d .
Cl61 Cl 0.32340(17) 0.67264(15) 0.19084(12) 0.0664(7) Uani 1 1 d .
Cl62 Cl 0.16245(17) 0.87552(15) -0.00530(13) 0.0727(7) Uani 1 1 d .
N61 N 0.4101(6) 0.6531(5) -0.0303(4) 0.0488(19) Uani 1 1 d .
N62 N 0.1882(6) 0.6285(4) 0.0004(4) 0.055(2) Uani 1 1 d .
C61 C 0.3688(8) 0.6026(6) -0.0722(5) 0.054(2) Uani 1 1 d .
C62 C 0.4366(8) 0.5557(6) -0.1274(5) 0.065(3) Uani 1 1 d .
H62 H 0.4048 0.5224 -0.1570 0.078 Uiso 1 1 calc R
C63 C 0.5519(8) 0.5586(7) -0.1384(5) 0.081(3) Uani 1 1 d .
H63 H 0.5985 0.5283 -0.1757 0.097 Uiso 1 1 calc R
C64 C 0.5944(7) 0.6071(6) -0.0930(5) 0.069(3) Uani 1 1 d .
H64 H 0.6718 0.6091 -0.0974 0.083 Uiso 1 1 calc R
C65 C 0.5201(8) 0.6540(6) -0.0396(5) 0.077(3) Uani 1 1 d .
H65 H 0.5498 0.6877 -0.0092 0.092 Uiso 1 1 calc R
C66 C 0.2475(8) 0.5985(5) -0.0579(5) 0.059(3) Uani 1 1 d .
H66 H 0.2129 0.5734 -0.0920 0.071 Uiso 1 1 calc R
C67 C 0.0678(9) 0.6284(6) 0.0108(6) 0.058(3) Uani 1 1 d .
C68 C 0.0017(9) 0.6633(6) -0.0535(6) 0.073(3) Uani 1 1 d .
H68 H 0.0365 0.6828 -0.1027 0.088 Uiso 1 1 calc R
C69 C -0.1124(10) 0.6688(7) -0.0440(7) 0.090(4) Uani 1 1 d .
H69 H -0.1559 0.6922 -0.0867 0.108 Uiso 1 1 calc R
C70 C -0.1658(8) 0.6391(7) 0.0302(8) 0.080(3) Uani 1 1 d .
H70 H -0.2443 0.6431 0.0370 0.096 Uiso 1 1 calc R
C71 C -0.0990(9) 0.6040(6) 0.0927(6) 0.074(3) Uani 1 1 d .
H71 H -0.1333 0.5841 0.1420 0.088 Uiso 1 1 calc R
C72 C 0.0190(8) 0.5980(6) 0.0831(6) 0.053(2) Uani 1 1 d .
C73 C 0.0857(7) 0.5571(7) 0.1533(5) 0.091(3) Uani 1 1 d .
H73A H 0.1583 0.5772 0.1444 0.136 Uiso 1 1 calc R
H73B H 0.0970 0.4879 0.1623 0.136 Uiso 1 1 calc R
H73C H 0.0446 0.5801 0.1981 0.136 Uiso 1 1 calc R

loop_
_atom_site_aniso_label
_atom_site_aniso_U_11
_atom_site_aniso_U_22
_atom_site_aniso_U_33
_atom_site_aniso_U_23
_atom_site_aniso_U_13
_atom_site_aniso_U_12
Hg1 0.0678(3) 0.0605(3) 0.0534(3) -0.0224(2) -0.0062(2) -0.0069(2)
Cl1 0.0674(15) 0.0729(17) 0.0524(16) -0.0169(14) -0.0072(11) -0.0123(12)
Cl2 0.0757(16) 0.0545(16) 0.0739(18) -0.0202(14) -0.0090(12) -0.0015(12)
N1 0.046(5) 0.055(5) 0.054(5) -0.026(4) -0.004(4) -0.004(4)
N2 0.042(5) 0.043(4) 0.040(5) -0.008(4) 0.003(3) -0.015(3)
C1 0.056(6) 0.042(6) 0.055(6) -0.030(5) -0.009(5) -0.001(5)
C2 0.057(6) 0.069(7) 0.053(6) -0.026(5) -0.010(5) -0.009(5)
C3 0.083(8) 0.070(7) 0.057(7) -0.034(6) -0.005(6) 0.009(6)
C4 0.062(7) 0.061(7) 0.070(8) -0.022(6) -0.004(5) 0.014(5)
C5 0.074(7) 0.056(7) 0.065(7) -0.019(5) -0.026(6) -0.012(5)
C6 0.043(6) 0.054(6) 0.062(7) -0.025(5) -0.009(5) 0.001(4)
C7 0.054(7) 0.041(6) 0.049(7) -0.008(5) 0.009(6) -0.008(5)
C8 0.056(7) 0.072(7) 0.074(8) 0.019(6) 0.010(6) -0.010(6)
C9 0.076(10) 0.085(9) 0.134(13) 0.020(8) -0.028(8) -0.031(7)
C10 0.083(10) 0.039(7) 0.148(15) -0.008(8) 0.021(10) -0.027(6)
C11 0.084(10) 0.104(10) 0.111(12) -0.043(9) 0.041(8) -0.039(8)
C12 0.092(9) 0.061(7) 0.068(9) -0.031(6) 0.014(7) -0.042(6)
C13 0.119(9) 0.217(13) 0.055(8) -0.033(8) 0.019(7) -0.105(9)
Hg21 0.0683(3) 0.0642(3) 0.0511(3) -0.0229(2) -0.00616(19) -0.0074(2)
Cl21 0.0724(16) 0.0742(17) 0.0444(15) -0.0127(13) -0.0062(11) -0.0151(12)
Cl22 0.0627(14) 0.0599(16) 0.0580(16) -0.0196(13) -0.0066(11) 0.0003(11)
N21 0.060(5) 0.068(5) 0.053(5) -0.027(4) -0.011(4) -0.008(4)
N22 0.056(5) 0.051(5) 0.048(5) -0.015(4) 0.000(4) -0.020(4)
C21 0.050(6) 0.068(7) 0.052(7) -0.022(6) -0.006(5) 0.008(5)
C22 0.125(9) 0.059(7) 0.056(7) -0.032(6) -0.012(7) 0.012(7)
C23 0.090(9) 0.077(8) 0.082(9) -0.033(7) 0.015(7) 0.036(7)
C24 0.081(8) 0.095(9) 0.084(9) -0.037(7) 0.003(6) 0.000(6)
C25 0.078(8) 0.057(7) 0.065(8) -0.016(6) -0.013(6) 0.002(6)
C26 0.115(9) 0.048(6) 0.041(7) -0.023(5) -0.022(6) -0.010(6)
C27 0.100(9) 0.047(6) 0.053(8) -0.001(6) -0.003(7) -0.030(6)
C28 0.080(9) 0.091(8) 0.073(9) 0.008(7) -0.002(7) -0.028(6)
C29 0.076(11) 0.086(9) 0.217(18) -0.006(11) -0.052(10) -0.025(8)
C30 0.093(14) 0.143(14) 0.21(2) -0.053(15) 0.021(13) -0.062(11)
C31 0.097(12) 0.135(13) 0.150(15) -0.078(12) 0.038(9) -0.073(10)
C32 0.082(9) 0.091(8) 0.061(9) -0.026(7) 0.012(7) -0.051(7)
C33 0.153(10) 0.179(12) 0.072(9) -0.037(9) 0.007(8) -0.109(9)
Hg41 0.0682(3) 0.0589(3) 0.0568(3) -0.0251(2) -0.00685(18) -0.00487(19)
Cl41 0.0823(17) 0.0781(18) 0.0528(16) -0.0171(14) -0.0112(12) -0.0039(13)
Cl42 0.0677(15) 0.0618(16) 0.0855(19) -0.0203(14) -0.0162(12) -0.0038(12)
N41 0.055(5) 0.056(5) 0.046(5) -0.021(4) -0.002(4) -0.005(4)
N42 0.054(5) 0.037(5) 0.053(5) -0.018(4) 0.002(4) -0.010(4)
C41 0.045(6) 0.049(6) 0.042(6) -0.013(5) -0.004(4) -0.014(5)
C42 0.070(7) 0.067(7) 0.053(6) -0.037(5) -0.004(5) 0.003(5)
C43 0.057(7) 0.045(6) 0.055(6) -0.012(5) 0.006(5) 0.010(5)
C44 0.063(7) 0.056(7) 0.079(8) -0.025(6) -0.002(5) -0.001(5)
C45 0.049(6) 0.059(7) 0.068(7) -0.022(5) -0.008(5) -0.010(5)
C46 0.059(6) 0.057(6) 0.052(6) -0.023(5) -0.008(5) -0.012(5)
C47 0.040(6) 0.052(6) 0.075(8) -0.028(6) 0.001(6) -0.009(4)
C48 0.060(7) 0.072(7) 0.091(9) -0.031(6) -0.003(6) -0.020(5)
C49 0.044(7) 0.083(8) 0.125(11) -0.016(7) -0.028(6) -0.009(6)
C50 0.052(8) 0.083(8) 0.157(14) -0.045(9) 0.031(8) -0.018(6)
C51 0.075(9) 0.113(10) 0.105(11) -0.050(8) 0.039(7) -0.044(7)
C52 0.075(8) 0.063(7) 0.056(7) -0.026(6) 0.015(6) -0.020(5)
C53 0.112(8) 0.127(10) 0.072(8) -0.047(7) 0.024(6) -0.046(7)
Hg61 0.0694(3) 0.0709(3) 0.0543(3) -0.0271(2) -0.00563(19) -0.0071(2)
Cl61 0.0812(16) 0.0665(17) 0.0589(17) -0.0231(14) -0.0158(12) -0.0133(12)
Cl62 0.0840(17) 0.0653(17) 0.0683(18) -0.0255(14) -0.0112(13) 0.0036(13)
N61 0.052(5) 0.056(5) 0.043(5) -0.020(4) -0.005(4) -0.009(4)
N62 0.071(6) 0.047(5) 0.057(6) -0.017(4) -0.007(4) -0.024(4)
C61 0.076(7) 0.045(6) 0.045(6) -0.013(5) -0.007(5) -0.014(5)
C62 0.097(8) 0.056(7) 0.049(7) -0.027(5) 0.008(6) -0.020(6)
C63 0.080(8) 0.080(8) 0.076(8) -0.035(6) 0.010(6) 0.012(6)
C64 0.072(7) 0.074(7) 0.067(7) -0.034(6) 0.005(5) -0.008(5)
C65 0.078(7) 0.101(8) 0.062(7) -0.052(6) -0.009(6) 0.000(6)
C66 0.104(8) 0.047(6) 0.034(6) -0.013(5) -0.004(5) -0.026(6)
C67 0.086(8) 0.046(6) 0.049(8) -0.014(6) -0.019(7) -0.017(6)
C68 0.092(8) 0.088(8) 0.049(7) -0.006(6) -0.005(6) -0.042(7)
C69 0.105(10) 0.085(8) 0.087(10) 0.008(7) -0.039(8) -0.041(7)
C70 0.055(7) 0.057(7) 0.131(12) -0.007(7) -0.022(8) -0.018(5)
C71 0.076(8) 0.066(7) 0.075(8) -0.014(6) 0.015(6) -0.016(6)
C72 0.055(7) 0.050(6) 0.059(8) -0.015(5) 0.007(6) -0.020(5)
C73 0.087(7) 0.134(10) 0.056(7) -0.019(7) -0.014(6) -0.025(6)

loop_
_atom_type_symbol
_atom_type_description
_atom_type_scat_dispersion_real
_atom_type_scat_dispersion_imag
_atom_type_scat_source
C C 0.0033 0.0016 'International Tables Vol C Tables 4.2.6.8 and 6.1.1.4'
H H 0.0000 0.0000 'International Tables Vol C Tables 4.2.6.8 and 6.1.1.4'
N N 0.0061 0.0033 'International Tables Vol C Tables 4.2.6.8 and 6.1.1.4'
Cl Cl 0.1484 0.1585 'International Tables Vol C Tables 4.2.6.8 and 6.1.1.4'
Hg Hg -2.3894 9.2266 'International Tables Vol C Tables 4.2.6.8 and 6.1.1.4'

loop_
_geom_angle_atom_site_label_1
_geom_angle_atom_site_label_2
_geom_angle_atom_site_label_3
_geom_angle
N1 Hg1 Cl2 117.00(16)
N1 Hg1 Cl1 111.21(16)
Cl2 Hg1 Cl1 130.93(7)
N1 Hg1 N2 69.3(2)
Cl2 Hg1 N2 92.82(15)
Cl1 Hg1 N2 112.65(15)
C5 N1 C1 119.0(7)
C5 N1 Hg1 124.1(5)
C1 N1 Hg1 116.9(5)
C6 N2 C7 119.6(7)
C6 N2 Hg1 113.4(5)
C7 N2 Hg1 124.1(5)
N1 C1 C2 119.9(8)
N1 C1 C6 118.6(7)
C2 C1 C6 121.4(8)
C1 C2 C3 121.4(7)
C1 C2 H2 119.3
C3 C2 H2 119.3
C4 C3 C2 117.9(8)
C4 C3 H3 121.1
C2 C3 H3 121.1
C3 C4 C5 119.8(9)
C3 C4 H4 120.1
C5 C4 H4 120.1
N1 C5 C4 122.0(8)
N1 C5 H5 119.0
C4 C5 H5 119.0
N2 C6 C1 120.5(7)
N2 C6 H6 119.7
C1 C6 H6 119.7
C8 C7 C12 120.2(9)
C8 C7 N2 119.0(9)
C12 C7 N2 120.4(9)
C7 C8 C9 119.4(9)
C7 C8 H8 120.3
C9 C8 H8 120.3
C10 C9 C8 119.1(11)
C10 C9 H9 120.4
C8 C9 H9 120.4
C11 C10 C9 121.7(13)
C11 C10 H10 119.2
C9 C10 H10 119.2
C10 C11 C12 120.3(12)
C10 C11 H11 119.9
C12 C11 H11 119.9
C11 C12 C7 119.2(10)
C11 C12 C13 120.5(11)
C7 C12 C13 120.2(10)
C12 C13 H13A 109.5
C12 C13 H13B 109.5
H13A C13 H13B 109.5
C12 C13 H13C 109.5
H13A C13 H13C 109.5
H13B C13 H13C 109.5
N21 Hg21 Cl22 114.40(17)
N21 Hg21 Cl21 111.80(18)
Cl22 Hg21 Cl21 132.77(7)
N21 Hg21 N22 69.1(2)
Cl22 Hg21 N22 90.50(15)
Cl21 Hg21 N22 114.97(16)
C21 N21 C25 116.6(7)
C21 N21 Hg21 118.0(6)
C25 N21 Hg21 125.4(6)
C26 N22 C27 122.8(8)
C26 N22 Hg21 110.2(6)
C27 N22 Hg21 123.3(5)
N21 C21 C22 123.1(9)
N21 C21 C26 117.4(8)
C22 C21 C26 119.5(9)
C23 C22 C21 119.7(9)
C23 C22 H22 120.2
C21 C22 H22 120.2
C24 C23 C22 118.5(9)
C24 C23 H23 120.8
C22 C23 H23 120.8
C23 C24 C25 119.6(10)
C23 C24 H24 120.2
C25 C24 H24 120.2
N21 C25 C24 122.6(9)
N21 C25 H25 118.7
C24 C25 H25 118.7
N22 C26 C21 122.6(8)
N22 C26 H26 118.7
C21 C26 H26 118.7
C32 C27 N22 119.9(10)
C32 C27 C28 119.0(11)
N22 C27 C28 121.0(10)
C27 C28 C29 116.9(11)
C27 C28 H28 121.5
C29 C28 H28 121.5
C30 C29 C28 122.8(15)
C30 C29 H29 118.6
C28 C29 H29 118.6
C31 C30 C29 117.5(19)
C31 C30 H30 121.2
C29 C30 H30 121.2
C30 C31 C32 124.5(17)
C30 C31 H31 117.7
C32 C31 H31 117.7
C27 C32 C31 119.1(11)
C27 C32 C33 121.1(11)
C31 C32 C33 119.8(12)
C32 C33 H33A 109.5
C32 C33 H33B 109.5
H33A C33 H33B 109.5
C32 C33 H33C 109.5
H33A C33 H33C 109.5
H33B C33 H33C 109.5
N41 Hg41 Cl42 121.84(16)
N41 Hg41 Cl41 104.84(16)
Cl42 Hg41 Cl41 131.56(7)
N41 Hg41 N42 69.6(2)
Cl42 Hg41 N42 94.54(14)
Cl41 Hg41 N42 114.50(15)
C45 N41 C41 117.2(7)
C45 N41 Hg41 124.5(5)
C41 N41 Hg41 118.4(5)
C46 N42 C47 119.5(7)
C46 N42 Hg41 112.0(5)
C47 N42 Hg41 127.3(4)
N41 C41 C42 121.9(7)
N41 C41 C46 117.1(7)
C42 C41 C46 120.9(8)
C43 C42 C41 119.3(7)
C43 C42 H42 120.3
C41 C42 H42 120.3
C42 C43 C44 120.0(7)
C42 C43 H43 120.0
C44 C43 H43 120.0
C45 C44 C43 116.0(8)
C45 C44 H44 122.0
C43 C44 H44 122.0
N41 C45 C44 125.5(8)
N41 C45 H45 117.3
C44 C45 H45 117.3
N42 C46 C41 122.6(7)
N42 C46 H46 118.7
C41 C46 H46 118.7
C52 C47 C48 120.3(9)
C52 C47 N42 119.4(9)
C48 C47 N42 120.3(8)
C49 C48 C47 120.1(9)
C49 C48 H48 119.9
C47 C48 H48 119.9
C48 C49 C50 119.0(10)
C48 C49 H49 120.5
C50 C49 H49 120.5
C51 C50 C49 120.6(11)
C51 C50 H50 119.7
C49 C50 H50 119.7
C50 C51 C52 121.6(11)
C50 C51 H51 119.2
C52 C51 H51 119.2
C51 C52 C47 118.4(9)
C51 C52 C53 119.7(9)
C47 C52 C53 121.9(9)
C52 C53 H53A 109.5
C52 C53 H53B 109.5
H53A C53 H53B 109.5
C52 C53 H53C 109.5
H53A C53 H53C 109.5
H53B C53 H53C 109.5
N61 Hg61 Cl62 113.25(16)
N61 Hg61 Cl61 112.21(16)
Cl62 Hg61 Cl61 133.76(7)
N61 Hg61 N62 68.4(2)
Cl62 Hg61 N62 91.02(16)
Cl61 Hg61 N62 113.23(16)
C65 N61 C61 118.0(7)
C65 N61 Hg61 123.6(5)
C61 N61 Hg61 118.4(6)
C66 N62 C67 120.2(7)
C66 N62 Hg61 112.4(6)
C67 N62 Hg61 123.8(5)
N61 C61 C62 122.1(9)
N61 C61 C66 117.1(8)
C62 C61 C66 120.9(8)
C63 C62 C61 119.8(8)
C63 C62 H62 120.1
C61 C62 H62 120.1
C64 C63 C62 117.8(8)
C64 C63 H63 121.1
C62 C63 H63 121.1
C63 C64 C65 118.9(9)
C63 C64 H64 120.5
C65 C64 H64 120.5
N61 C65 C64 123.3(8)
N61 C65 H65 118.3
C64 C65 H65 118.3
N62 C66 C61 121.3(8)
N62 C66 H66 119.3
C61 C66 H66 119.3
C72 C67 C68 121.0(10)
C72 C67 N62 119.7(9)
C68 C67 N62 119.2(9)
C69 C68 C67 120.1(10)
C69 C68 H68 120.0
C67 C68 H68 120.0
C68 C69 C70 120.4(10)
C68 C69 H69 119.8
C70 C69 H69 119.8
C71 C70 C69 118.7(10)
C71 C70 H70 120.6
C69 C70 H70 120.6
C70 C71 C72 121.1(9)
C70 C71 H71 119.4
C72 C71 H71 119.4
C67 C72 C71 118.8(9)
C67 C72 C73 123.3(9)
C71 C72 C73 118.0(9)
C72 C73 H73A 109.5
C72 C73 H73B 109.5
H73A C73 H73B 109.5
C72 C73 H73C 109.5
H73A C73 H73C 109.5
H73B C73 H73C 109.5

loop_
_geom_bond_atom_site_label_1
_geom_bond_atom_site_label_2
_geom_bond_distance
Hg1 N1 2.362(6)
Hg1 Cl2 2.383(2)
Hg1 Cl1 2.411(2)
Hg1 N2 2.489(6)
N1 C5 1.343(8)
N1 C1 1.347(8)
N2 C6 1.284(8)
N2 C7 1.413(8)
C1 C2 1.382(9)
C1 C6 1.455(9)
C2 C3 1.390(9)
C2 H2 0.9300
C3 C4 1.340(10)
C3 H3 0.9300
C4 C5 1.401(10)
C4 H4 0.9300
C5 H5 0.9300
C6 H6 0.9300
C7 C8 1.381(10)
C7 C12 1.398(11)
C8 C9 1.405(11)
C8 H8 0.9300
C9 C10 1.368(13)
C9 H9 0.9300
C10 C11 1.360(13)
C10 H10 0.9300
C11 C12 1.382(12)
C11 H11 0.9300
C12 C13 1.491(11)
C13 H13A 0.9600
C13 H13B 0.9600
C13 H13C 0.9600
Hg21 N21 2.338(6)
Hg21 Cl22 2.389(2)
Hg21 Cl21 2.411(2)
Hg21 N22 2.507(6)
N21 C21 1.315(9)
N21 C25 1.329(9)
N22 C26 1.275(8)
N22 C27 1.414(10)
C21 C22 1.398(10)
C21 C26 1.451(10)
C22 C23 1.347(11)
C22 H22 0.9300
C23 C24 1.334(11)
C23 H23 0.9300
C24 C25 1.409(10)
C24 H24 0.9300
C25 H25 0.9300
C26 H26 0.9300
C27 C32 1.394(11)
C27 C28 1.423(11)
C28 C29 1.428(12)
C28 H28 0.9300
C29 C30 1.386(17)
C29 H29 0.9300
C30 C31 1.311(17)
C30 H30 0.9300
C31 C32 1.401(13)
C31 H31 0.9300
C32 C33 1.516(12)
C33 H33A 0.9600
C33 H33B 0.9600
C33 H33C 0.9600
Hg41 N41 2.347(6)
Hg41 Cl42 2.372(2)
Hg41 Cl41 2.416(2)
Hg41 N42 2.516(6)
N41 C45 1.330(8)
N41 C41 1.346(8)
N42 C46 1.281(8)
N42 C47 1.441(8)
C41 C42 1.383(9)
C41 C46 1.473(9)
C42 C43 1.379(9)
C42 H42 0.9300
C43 C44 1.387(9)
C43 H43 0.9300
C44 C45 1.385(9)
C44 H44 0.9300
C45 H45 0.9300
C46 H46 0.9300
C47 C52 1.383(10)
C47 C48 1.387(11)
C48 C49 1.376(10)
C48 H48 0.9300
C49 C50 1.390(13)
C49 H49 0.9300
C50 C51 1.345(13)
C50 H50 0.9300
C51 C52 1.382(11)
C51 H51 0.9300
C52 C53 1.489(11)
C53 H53A 0.9600
C53 H53B 0.9600
C53 H53C 0.9600
Hg61 N61 2.366(6)
Hg61 Cl62 2.383(2)
Hg61 Cl61 2.393(2)
Hg61 N62 2.503(6)
N61 C65 1.317(8)
N61 C61 1.325(8)
N62 C66 1.277(8)
N62 C67 1.438(9)
C61 C62 1.386(10)
C61 C66 1.464(10)
C62 C63 1.385(10)
C62 H62 0.9300
C63 C64 1.358(10)
C63 H63 0.9300
C64 C65 1.397(9)
C64 H64 0.9300
C65 H65 0.9300
C66 H66 0.9300
C67 C72 1.363(11)
C67 C68 1.404(11)
C68 C69 1.352(11)
C68 H68 0.9300
C69 C70 1.408(12)
C69 H69 0.9300
C70 C71 1.386(11)
C70 H70 0.9300
C71 C72 1.396(10)
C71 H71 0.9300
C72 C73 1.500(10)
C73 H73A 0.9600
C73 H73B 0.9600
C73 H73C 0.9600

loop_
_geom_torsion_atom_site_label_1
_geom_torsion_atom_site_label_2
_geom_torsion_atom_site_label_3
_geom_torsion_atom_site_label_4
_geom_torsion
Cl2 Hg1 N1 C5 -101.5(6)
Cl1 Hg1 N1 C5 69.0(6)
N2 Hg1 N1 C5 176.2(6)
Cl2 Hg1 N1 C1 77.4(6)
Cl1 Hg1 N1 C1 -112.0(5)
N2 Hg1 N1 C1 -4.9(5)
N1 Hg1 N2 C6 9.0(5)
Cl2 Hg1 N2 C6 -108.9(5)
Cl1 Hg1 N2 C6 114.1(5)
N1 Hg1 N2 C7 169.9(6)
Cl2 Hg1 N2 C7 52.0(6)
Cl1 Hg1 N2 C7 -85.0(6)
C5 N1 C1 C2 2.9(12)
Hg1 N1 C1 C2 -176.1(6)
C5 N1 C1 C6 179.9(7)
Hg1 N1 C1 C6 0.9(9)
N1 C1 C2 C3 -2.6(12)
C6 C1 C2 C3 -179.5(7)
C1 C2 C3 C4 1.0(13)
C2 C3 C4 C5 0.2(13)
C1 N1 C5 C4 -1.8(12)
Hg1 N1 C5 C4 177.1(6)
C3 C4 C5 N1 0.2(13)
C7 N2 C6 C1 -174.1(7)
Hg1 N2 C6 C1 -12.3(9)
N1 C1 C6 N2 8.3(11)
C2 C1 C6 N2 -174.7(8)
C6 N2 C7 C8 43.5(11)
Hg1 N2 C7 C8 -116.3(7)
C6 N2 C7 C12 -143.6(8)
Hg1 N2 C7 C12 56.6(9)
C12 C7 C8 C9 1.7(13)
N2 C7 C8 C9 174.6(7)
C7 C8 C9 C10 -3.6(14)
C8 C9 C10 C11 2.8(17)
C9 C10 C11 C12 -0.1(17)
C10 C11 C12 C7 -1.8(15)
C10 C11 C12 C13 176.3(10)
C8 C7 C12 C11 1.0(13)
N2 C7 C12 C11 -171.8(7)
C8 C7 C12 C13 -177.2(8)
N2 C7 C12 C13 10.0(12)
Cl22 Hg21 N21 C21 -70.7(7)
Cl21 Hg21 N21 C21 119.4(6)
N22 Hg21 N21 C21 9.9(6)
Cl22 Hg21 N21 C25 106.9(6)
Cl21 Hg21 N21 C25 -62.9(7)
N22 Hg21 N21 C25 -172.4(7)
N21 Hg21 N22 C26 -13.8(6)
Cl22 Hg21 N22 C26 102.2(6)
Cl21 Hg21 N22 C26 -119.0(5)
N21 Hg21 N22 C27 -172.7(7)
Cl22 Hg21 N22 C27 -56.6(6)
Cl21 Hg21 N22 C27 82.2(6)
C25 N21 C21 C22 -0.7(13)
Hg21 N21 C21 C22 177.1(7)
C25 N21 C21 C26 176.8(7)
Hg21 N21 C21 C26 -5.4(10)
N21 C21 C22 C23 0.8(14)
C26 C21 C22 C23 -176.6(8)
C21 C22 C23 C24 0.7(15)
C22 C23 C24 C25 -2.2(16)
C21 N21 C25 C24 -0.9(13)
Hg21 N21 C25 C24 -178.6(7)
C23 C24 C25 N21 2.4(15)
C27 N22 C26 C21 176.5(7)
Hg21 N22 C26 C21 17.6(10)
N21 C21 C26 N22 -9.7(12)
C22 C21 C26 N22 167.9(9)
C26 N22 C27 C32 141.1(9)
Hg21 N22 C27 C32 -62.7(10)
C26 N22 C27 C28 -41.2(12)
Hg21 N22 C27 C28 115.0(8)
C32 C27 C28 C29 2.3(13)
N22 C27 C28 C29 -175.5(8)
C27 C28 C29 C30 -1.2(17)
C28 C29 C30 C31 1(2)
C29 C30 C31 C32 -1(2)
N22 C27 C32 C31 175.0(8)
C28 C27 C32 C31 -2.7(13)
N22 C27 C32 C33 -6.5(13)
C28 C27 C32 C33 175.7(8)
C30 C31 C32 C27 2.2(19)
C30 C31 C32 C33 -176.3(14)
Cl42 Hg41 N41 C45 -99.7(6)
Cl41 Hg41 N41 C45 66.8(6)
N42 Hg41 N41 C45 177.9(6)
Cl42 Hg41 N41 C41 79.3(6)
Cl41 Hg41 N41 C41 -114.2(5)
N42 Hg41 N41 C41 -3.1(5)
N41 Hg41 N42 C46 4.3(5)
Cl42 Hg41 N42 C46 -118.0(5)
Cl41 Hg41 N42 C46 101.8(5)
N41 Hg41 N42 C47 171.4(7)
Cl42 Hg41 N42 C47 49.1(6)
Cl41 Hg41 N42 C47 -91.1(6)
C45 N41 C41 C42 2.8(11)
Hg41 N41 C41 C42 -176.3(6)
C45 N41 C41 C46 -179.1(7)
Hg41 N41 C41 C46 1.8(9)
N41 C41 C42 C43 -2.4(12)
C46 C41 C42 C43 179.6(7)
C41 C42 C43 C44 0.3(12)
C42 C43 C44 C45 1.1(12)
C41 N41 C45 C44 -1.2(12)
Hg41 N41 C45 C44 177.8(6)
C43 C44 C45 N41 -0.8(13)
C47 N42 C46 C41 -173.6(7)
Hg41 N42 C46 C41 -5.3(9)
N41 C41 C46 N42 2.8(11)
C42 C41 C46 N42 -179.1(8)
C46 N42 C47 C52 -146.5(8)
Hg41 N42 C47 C52 47.3(10)
C46 N42 C47 C48 36.6(11)
Hg41 N42 C47 C48 -129.7(7)
C52 C47 C48 C49 -1.6(13)
N42 C47 C48 C49 175.3(7)
C47 C48 C49 C50 0.9(14)
C48 C49 C50 C51 -0.6(16)
C49 C50 C51 C52 1.1(18)
C50 C51 C52 C47 -1.9(15)
C50 C51 C52 C53 175.6(10)
C48 C47 C52 C51 2.1(13)
N42 C47 C52 C51 -174.9(7)
C48 C47 C52 C53 -175.3(8)
N42 C47 C52 C53 7.7(13)
Cl62 Hg61 N61 C65 106.8(6)
Cl61 Hg61 N61 C65 -64.5(7)
N62 Hg61 N61 C65 -171.7(7)
Cl62 Hg61 N61 C61 -73.6(6)
Cl61 Hg61 N61 C61 115.1(6)
N62 Hg61 N61 C61 7.8(6)
N61 Hg61 N62 C66 -12.9(6)
Cl62 Hg61 N62 C66 101.8(6)
Cl61 Hg61 N62 C66 -118.7(6)
N61 Hg61 N62 C67 -171.4(7)
Cl62 Hg61 N62 C67 -56.7(6)
Cl61 Hg61 N62 C67 82.8(6)
C65 N61 C61 C62 -3.2(12)
Hg61 N61 C61 C62 177.3(6)
C65 N61 C61 C66 176.9(7)
Hg61 N61 C61 C66 -2.7(9)
N61 C61 C62 C63 1.8(13)
C66 C61 C62 C63 -178.3(8)
C61 C62 C63 C64 0.9(13)
C62 C63 C64 C65 -2.1(14)
C61 N61 C65 C64 1.9(13)
Hg61 N61 C65 C64 -178.5(7)
C63 C64 C65 N61 0.7(15)
C67 N62 C66 C61 176.7(7)
Hg61 N62 C66 C61 17.3(9)
N61 C61 C66 N62 -10.9(12)
C62 C61 C66 N62 169.2(8)
C66 N62 C67 C72 137.0(8)
Hg61 N62 C67 C72 -66.1(9)
C66 N62 C67 C68 -45.6(11)
Hg61 N62 C67 C68 111.4(7)
C72 C67 C68 C69 1.1(13)
N62 C67 C68 C69 -176.4(8)
C67 C68 C69 C70 -0.2(14)
C68 C69 C70 C71 -0.4(14)
C69 C70 C71 C72 0.1(13)
C68 C67 C72 C71 -1.3(12)
N62 C67 C72 C71 176.1(6)
C68 C67 C72 C73 178.0(8)
N62 C67 C72 C73 -4.6(12)
C70 C71 C72 C67 0.7(12)
C70 C71 C72 C73 -178.7(8)
